data_8102286
loop_
_publ_author_name
'Ling Huang'
'Ding-Ben Chen'

_publ_section_title
;
 Crystal structure of hexaaquanickel(II)
 bis[1-(carboxylatomethyl)-1,3-benzimidazol-3-ium-3-acetato] dihydrate,
 [Ni(H2O)6](C11H9N2O4)2 &#x00B7; 2H2O
;
_journal_issue 2
_journal_name_full 'Zeitschrift f\"ur Kristallographie - New Crystal Structures'
_journal_page_first 163
_journal_volume 223
_journal_year 2008
_chemical_formula_moiety '2(C11 H9 N2 O4), H12 Ni O6, 2(H2 O)'
_chemical_formula_sum 'C22 H34 N4 Ni O16'
_chemical_formula_weight 669.24
_chemical_name_systematic
;
 hexa-aqua-nickel(II) bis[1-(carboxylatomethyl)
-1,3-benzimidazol-3-ium-3-acetato] dihydrate
;
_space_group_IT_number 14
_symmetry_cell_setting monoclinic
_symmetry_space_group_name_Hall '-P 2yn'
_symmetry_space_group_name_H-M 'P 1 21/n 1'
_atom_sites_solution_hydrogens geom
_atom_sites_solution_primary direct
_atom_sites_solution_secondary difmap
_audit_creation_method SHELXL-97
_cell_angle_alpha 90.00
_cell_angle_beta 100.5940(10)
_cell_angle_gamma 90.00
_cell_formula_units_Z 2
_cell_length_a 7.2081(6)
_cell_length_b 14.9198(13)
_cell_length_c 12.9608(11)
_cell_measurement_reflns_used 7049
_cell_measurement_temperature 173(2)
_cell_measurement_theta_max 28.42
_cell_measurement_theta_min 2.73
_cell_volume 1370.1(2)
_computing_cell_refinement 'SAINT-plus (Bruker, 2003)'
_computing_data_collection 'SMART (Burker, 1997-2002)'
_computing_data_reduction SAINT-plus
_computing_molecular_graphics SHELXTL
_computing_publication_material SHELXTL
_computing_structure_refinement SHELXTL
_computing_structure_solution 'SHELXTL (Bruker, 2000)'
_diffrn_ambient_temperature 173(2)
_diffrn_measured_fraction_theta_full 0.992
_diffrn_measured_fraction_theta_max 0.992
_diffrn_measurement_device_type 'Bruker AXS SMART APEX II CCD '
_diffrn_measurement_method '\f and \w scans'
_diffrn_radiation_monochromator graphite
_diffrn_radiation_source 'fine-focus sealed tube'
_diffrn_radiation_type MoK\a
_diffrn_radiation_wavelength 0.71073
_diffrn_reflns_av_R_equivalents 0.0802
_diffrn_reflns_av_sigmaI/netI 0.0466
_diffrn_reflns_limit_h_max 9
_diffrn_reflns_limit_h_min -9
_diffrn_reflns_limit_k_max 19
_diffrn_reflns_limit_k_min -19
_diffrn_reflns_limit_l_max 17
_diffrn_reflns_limit_l_min -17
_diffrn_reflns_number 12585
_diffrn_reflns_theta_full 28.44
_diffrn_reflns_theta_max 28.44
_diffrn_reflns_theta_min 2.10
_exptl_absorpt_coefficient_mu 0.794
_exptl_absorpt_correction_T_max 0.7965
_exptl_absorpt_correction_T_min 0.7163
_exptl_absorpt_correction_type multi-scan
_exptl_absorpt_process_details 'SHELXTL (Bruker, 2000)'
_exptl_crystal_colour blue
_exptl_crystal_density_diffrn 1.622
_exptl_crystal_density_method 'not measured'
_exptl_crystal_description block
_exptl_crystal_F_000 700
_exptl_crystal_size_max 0.45
_exptl_crystal_size_mid 0.30
_exptl_crystal_size_min 0.30
_refine_diff_density_max 0.350
_refine_diff_density_min -0.583
_refine_diff_density_rms 0.073
_refine_ls_extinction_method none
_refine_ls_goodness_of_fit_ref 0.998
_refine_ls_hydrogen_treatment mixed
_refine_ls_matrix_type full
_refine_ls_number_parameters 256
_refine_ls_number_reflns 3430
_refine_ls_number_restraints 0
_refine_ls_restrained_S_all 0.998
_refine_ls_R_factor_all 0.0353
_refine_ls_R_factor_gt 0.0312
_refine_ls_shift/su_max 0.001
_refine_ls_shift/su_mean 0.000
_refine_ls_structure_factor_coef Fsqd
_refine_ls_weighting_details 'calc w=1/[\s^2^(Fo^2^)+(0.0555P)^2^+0.2432P] where P=(Fo^2^+2Fc^2^)/3'
_refine_ls_weighting_scheme calc
_refine_ls_wR_factor_gt 0.0869
_refine_ls_wR_factor_ref 0.0890
_reflns_number_gt 3029
_reflns_number_total 3430
_reflns_threshold_expression >2sigma(I)
_cod_data_source_file 1267-2268.cff
_cod_data_source_block hl-2_0m
_cod_original_sg_symbol_H-M ' P 21/n'
_cod_database_code 8102286

loop_
_symmetry_equiv_pos_as_xyz
'x, y, z'
'-x+1/2, y+1/2, -z+1/2'
'-x, -y, -z'
'x-1/2, -y-1/2, z-1/2'

loop_
_atom_site_label
_atom_site_type_symbol
_atom_site_fract_x
_atom_site_fract_y
_atom_site_fract_z
_atom_site_U_iso_or_equiv
_atom_site_adp_type
_atom_site_occupancy
_atom_site_symmetry_multiplicity
_atom_site_calc_flag
_atom_site_refinement_flags
_atom_site_disorder_assembly
_atom_site_disorder_group
Ni1 Ni 0.0000 1.0000 0.5000 0.01286(9) Uani 1 2 d S . .
C1 C 0.24247(18) 0.94030(10) 0.06233(11) 0.0157(3) Uani 1 1 d . . .
C2 C 0.2062(2) 1.02256(11) 0.10572(12) 0.0206(3) Uani 1 1 d . . .
H2 H 0.180(3) 1.0233(12) 0.1710(16) 0.019(4) Uiso 1 1 d . . .
C3 C 0.2106(2) 1.09726(11) 0.04219(13) 0.0233(3) Uani 1 1 d . . .
H3 H 0.183(3) 1.1530(13) 0.0681(15) 0.026(5) Uiso 1 1 d . . .
C4 C 0.2529(2) 1.09035(11) -0.05928(13) 0.0223(3) Uani 1 1 d . . .
H4 H 0.253(3) 1.1407(14) -0.0991(16) 0.032(5) Uiso 1 1 d . . .
C5 C 0.2867(2) 1.00842(9) -0.10274(12) 0.0185(3) Uani 1 1 d . . .
H5 H 0.308(3) 1.0033(11) -0.1727(18) 0.023(5) Uiso 1 1 d . . .
C6 C 0.27916(18) 0.93324(9) -0.03972(10) 0.0148(3) Uani 1 1 d . . .
C7 C 0.28309(19) 0.79710(10) 0.02805(10) 0.0171(3) Uani 1 1 d . . .
H7 H 0.294(2) 0.7370(12) 0.0335(13) 0.016(4) Uiso 1 1 d . . .
C8 C 0.2186(2) 0.82688(12) 0.20693(11) 0.0212(3) Uani 1 1 d . . .
H8A H 0.195(3) 0.7630(14) 0.2042(15) 0.032(5) Uiso 1 1 d . . .
H8B H 0.112(3) 0.8563(14) 0.2206(16) 0.037(6) Uiso 1 1 d . . .
C9 C 0.38741(19) 0.84598(9) 0.29446(10) 0.0157(3) Uani 1 1 d . . .
C10 C 0.3475(2) 0.80250(10) -0.15383(11) 0.0184(3) Uani 1 1 d . . .
C11 C 0.19725(19) 0.81890(9) -0.25193(10) 0.0150(3) Uani 1 1 d . . .
H10A H 0.363(3) 0.7402(14) -0.1434(14) 0.027(5) Uiso 1 1 d . . .
H10B H 0.466(3) 0.8256(12) -0.1637(14) 0.023(4) Uiso 1 1 d . . .
N1 N 0.24629(16) 0.85300(8) 0.10208(9) 0.0165(2) Uani 1 1 d . . .
N2 N 0.30280(16) 0.84209(8) -0.05790(9) 0.0155(2) Uani 1 1 d . . .
O1 O 0.53825(14) 0.87215(7) 0.27092(8) 0.0211(2) Uani 1 1 d . . .
O2 O 0.35436(15) 0.83125(8) 0.38529(7) 0.0220(2) Uani 1 1 d . . .
O3 O 0.03910(14) 0.84725(7) -0.24185(8) 0.0204(2) Uani 1 1 d . . .
O4 O 0.25271(15) 0.80067(7) -0.33663(7) 0.0194(2) Uani 1 1 d . . .
O5 O 0.05895(14) 0.86593(7) 0.48307(8) 0.0166(2) Uani 1 1 d . . .
H5A H 0.107(3) 0.8453(14) 0.5408(17) 0.032(5) Uiso 1 1 d . . .
H5B H 0.136(3) 0.8560(15) 0.4407(17) 0.040(6) Uiso 1 1 d . . .
O6 O 0.12673(16) 1.02825(8) 0.37355(8) 0.0185(2) Uani 1 1 d . . .
H6A H 0.222(3) 1.0471(15) 0.3881(17) 0.036(6) Uiso 1 1 d . . .
H6B H 0.064(4) 1.0730(19) 0.329(2) 0.061(8) Uiso 1 1 d . . .
O7 O 0.25649(16) 1.01325(8) 0.59863(10) 0.0222(2) Uani 1 1 d . . .
H7A H 0.302(3) 1.0527(16) 0.6285(17) 0.033(6) Uiso 1 1 d . . .
H7B H 0.335(3) 0.9785(16) 0.5955(18) 0.035(6) Uiso 1 1 d . . .
O1W O 0.03138(15) 0.61918(8) 0.07704(8) 0.0236(2) Uani 1 1 d . . .
H1A H -0.0044 0.6348 0.0171 0.028 Uiso 1 1 d R . .
H1B H -0.0229 0.6508 0.1112 0.028 Uiso 1 1 d R . .

loop_
_atom_site_aniso_label
_atom_site_aniso_U_11
_atom_site_aniso_U_22
_atom_site_aniso_U_33
_atom_site_aniso_U_23
_atom_site_aniso_U_13
_atom_site_aniso_U_12
Ni1 0.00992(13) 0.01482(14) 0.01368(14) -0.00015(8) 0.00174(9) -0.00061(8)
C1 0.0104(5) 0.0219(7) 0.0150(6) -0.0006(5) 0.0028(5) -0.0021(5)
C2 0.0137(6) 0.0280(8) 0.0206(7) -0.0074(6) 0.0040(5) -0.0010(6)
C3 0.0141(6) 0.0200(7) 0.0345(8) -0.0072(6) 0.0012(6) 0.0013(5)
C4 0.0153(6) 0.0191(7) 0.0314(8) 0.0053(6) 0.0013(6) -0.0004(5)
C5 0.0142(6) 0.0232(7) 0.0183(7) 0.0032(5) 0.0033(5) -0.0009(5)
C6 0.0110(5) 0.0179(6) 0.0155(6) -0.0009(5) 0.0027(5) 0.0002(5)
C7 0.0158(6) 0.0197(7) 0.0150(6) 0.0008(5) 0.0006(5) -0.0008(5)
C8 0.0177(7) 0.0324(8) 0.0138(6) 0.0032(6) 0.0041(5) -0.0065(6)
C9 0.0172(6) 0.0153(6) 0.0147(6) -0.0016(5) 0.0034(5) 0.0009(5)
C10 0.0169(6) 0.0241(7) 0.0142(6) -0.0026(5) 0.0030(5) 0.0050(6)
C11 0.0177(6) 0.0128(6) 0.0145(6) 0.0014(5) 0.0030(5) -0.0009(5)
N1 0.0146(5) 0.0218(6) 0.0128(5) 0.0010(4) 0.0024(4) -0.0039(5)
N2 0.0151(5) 0.0185(6) 0.0128(5) 0.0000(4) 0.0022(4) 0.0013(4)
O1 0.0181(5) 0.0266(6) 0.0190(5) -0.0026(4) 0.0043(4) -0.0059(4)
O2 0.0220(5) 0.0318(6) 0.0129(4) 0.0006(4) 0.0050(4) 0.0031(4)
O3 0.0173(5) 0.0249(5) 0.0191(5) 0.0027(4) 0.0034(4) 0.0046(4)
O4 0.0233(5) 0.0218(5) 0.0138(4) 0.0007(4) 0.0052(4) 0.0008(4)
O5 0.0151(5) 0.0179(5) 0.0168(5) -0.0005(4) 0.0029(4) 0.0001(4)
O6 0.0139(5) 0.0238(5) 0.0185(5) 0.0030(4) 0.0044(4) 0.0006(4)
O7 0.0133(5) 0.0206(5) 0.0296(6) -0.0079(5) -0.0038(4) 0.0014(4)
O1W 0.0177(5) 0.0330(6) 0.0204(5) 0.0020(4) 0.0040(4) 0.0039(4)

loop_
_atom_type_symbol
_atom_type_description
_atom_type_scat_dispersion_real
_atom_type_scat_dispersion_imag
_atom_type_scat_source
C C 0.0033 0.0016 'International Tables Vol C Tables 4.2.6.8 and 6.1.1.4'
H H 0.0000 0.0000 'International Tables Vol C Tables 4.2.6.8 and 6.1.1.4'
N N 0.0061 0.0033 'International Tables Vol C Tables 4.2.6.8 and 6.1.1.4'
O O 0.0106 0.0060 'International Tables Vol C Tables 4.2.6.8 and 6.1.1.4'
Ni Ni 0.3393 1.1124 'International Tables Vol C Tables 4.2.6.8 and 6.1.1.4'

loop_
_geom_angle_atom_site_label_1
_geom_angle_atom_site_label_2
_geom_angle_atom_site_label_3
_geom_angle
_geom_angle_site_symmetry_1
_geom_angle_site_symmetry_3
_geom_angle_publ_flag
O7 Ni1 O7 180.0 3_576 . ?
O7 Ni1 O6 89.74(5) 3_576 3_576 ?
O7 Ni1 O6 90.26(5) . 3_576 ?
O7 Ni1 O6 90.26(5) 3_576 . ?
O7 Ni1 O6 89.74(5) . . ?
O6 Ni1 O6 180.0 3_576 . ?
O7 Ni1 O5 91.14(4) 3_576 . ?
O7 Ni1 O5 88.86(4) . . ?
O6 Ni1 O5 90.94(4) 3_576 . ?
O6 Ni1 O5 89.06(4) . . ?
O7 Ni1 O5 88.86(4) 3_576 3_576 ?
O7 Ni1 O5 91.14(4) . 3_576 ?
O6 Ni1 O5 89.06(4) 3_576 3_576 ?
O6 Ni1 O5 90.94(4) . 3_576 ?
O5 Ni1 O5 180.0 . 3_576 ?
C2 C1 N1 131.55(13) . . ?
C2 C1 C6 121.95(13) . . ?
N1 C1 C6 106.47(12) . . ?
C3 C2 C1 116.15(14) . . ?
C3 C2 H2 125.4(12) . . ?
C1 C2 H2 118.5(12) . . ?
C2 C3 C4 121.83(14) . . ?
C2 C3 H3 118.2(12) . . ?
C4 C3 H3 120.0(12) . . ?
C5 C4 C3 121.92(14) . . ?
C5 C4 H4 118.6(13) . . ?
C3 C4 H4 119.4(13) . . ?
C4 C5 C6 116.27(14) . . ?
C4 C5 H5 122.0(10) . . ?
C6 C5 H5 121.7(10) . . ?
C5 C6 N2 131.73(13) . . ?
C5 C6 C1 121.84(13) . . ?
N2 C6 C1 106.43(12) . . ?
N2 C7 N1 110.66(13) . . ?
N2 C7 H7 123.2(10) . . ?
N1 C7 H7 126.2(10) . . ?
N1 C8 C9 114.43(11) . . ?
N1 C8 H8A 106.3(11) . . ?
C9 C8 H8A 108.8(12) . . ?
N1 C8 H8B 108.1(13) . . ?
C9 C8 H8B 110.2(13) . . ?
H8A C8 H8B 108.9(17) . . ?
O1 C9 O2 127.32(13) . . ?
O1 C9 C8 119.21(12) . . ?
O2 C9 C8 113.46(12) . . ?
N2 C10 C11 114.07(11) . . ?
N2 C10 H10A 108.3(11) . . ?
C11 C10 H10A 108.9(12) . . ?
N2 C10 H10B 108.1(11) . . ?
C11 C10 H10B 110.2(11) . . ?
H10A C10 H10B 107.0(16) . . ?
O3 C11 O4 127.27(13) . . ?
O3 C11 C10 119.27(12) . . ?
O4 C11 C10 113.46(12) . . ?
C7 N1 C1 108.07(11) . . ?
C7 N1 C8 125.51(13) . . ?
C1 N1 C8 126.40(12) . . ?
C7 N2 C6 108.36(11) . . ?
C7 N2 C10 125.54(12) . . ?
C6 N2 C10 126.07(11) . . ?
Ni1 O5 H5A 109.0(15) . . ?
Ni1 O5 H5B 113.7(15) . . ?
H5A O5 H5B 108(2) . . ?
Ni1 O6 H6A 113.9(17) . . ?
Ni1 O6 H6B 113.8(16) . . ?
H6A O6 H6B 102(2) . . ?
Ni1 O7 H7A 131.2(17) . . ?
Ni1 O7 H7B 119.0(18) . . ?
H7A O7 H7B 107(2) . . ?
H1A O1W H1B 105.2 . . ?

loop_
_geom_bond_atom_site_label_1
_geom_bond_atom_site_label_2
_geom_bond_distance
_geom_bond_site_symmetry_2
_geom_bond_publ_flag
Ni1 O7 2.0548(12) 3_576 ?
Ni1 O7 2.0548(12) . ?
Ni1 O6 2.0612(10) 3_576 ?
Ni1 O6 2.0612(10) . ?
Ni1 O5 2.0650(10) . ?
Ni1 O5 2.0651(10) 3_576 ?
C1 C2 1.395(2) . ?
C1 N1 1.3991(18) . ?
C1 C6 1.3997(18) . ?
C2 C3 1.389(2) . ?
C2 H2 0.90(2) . ?
C3 C4 1.407(2) . ?
C3 H3 0.932(19) . ?
C4 C5 1.386(2) . ?
C4 H4 0.91(2) . ?
C5 C6 1.3944(19) . ?
C5 H5 0.95(2) . ?
C6 N2 1.3960(18) . ?
C7 N2 1.3303(17) . ?
C7 N1 1.3342(18) . ?
C7 H7 0.902(18) . ?
C8 N1 1.4622(17) . ?
C8 C9 1.530(2) . ?
C8 H8A 0.97(2) . ?
C8 H8B 0.93(2) . ?
C9 O1 1.2449(17) . ?
C9 O2 1.2626(16) . ?
C10 N2 1.4650(17) . ?
C10 C11 1.5308(19) . ?
C10 H10A 0.94(2) . ?
C10 H10B 0.95(2) . ?
C11 O3 1.2451(16) . ?
C11 O4 1.2650(16) . ?
O5 H5A 0.82(2) . ?
O5 H5B 0.87(2) . ?
O6 H6A 0.73(2) . ?
O6 H6B 0.94(3) . ?
O7 H7A 0.75(2) . ?
O7 H7B 0.77(2) . ?
O1W H1A 0.8065 . ?
O1W H1B 0.7968 . ?

loop_
_geom_hbond_atom_site_label_D
_geom_hbond_atom_site_label_H
_geom_hbond_atom_site_label_A
_geom_hbond_distance_DH
_geom_hbond_distance_HA
_geom_hbond_distance_DA
_geom_hbond_angle_DHA
_geom_hbond_site_symmetry_A
O5 H5A O4 0.82(2) 1.86(2) 2.6756(15) 170(2) 1_556
O5 H5B O2 0.87(2) 1.88(2) 2.7203(14) 163(2) .
O6 H6A O1W 0.73(2) 2.06(2) 2.7827(16) 171(2) 2
O6 H6B O3 0.94(3) 1.71(3) 2.6539(15) 176(2) 3_575
O7 H7A O1 0.75(2) 1.93(2) 2.6554(16) 163(2) 3_676
O7 H7B O1W 0.77(2) 2.08(3) 2.8482(16) 176(2) 4_676
O1W H1A O2 0.81 1.89 2.6806(14) 166.3 4_575
O1W H1B O4 0.80 2.00 2.7465(15) 155.8 4_576
